data_4076855
loop_
_publ_author_name
'Sun, Hongsui'
'Burlakov, Vladimir V.'
'Spannenberg, Anke'
'Baumann, Wolfgang'
'Arndt, Perdita'
'Rosenthal, Uwe'

_publ_section_title
;
 Reactions of Zirconocene&#x2212;Alkyne Complexes with Polar
 Functionalized Olefins&#x2020;
;
_journal_issue 16
_journal_name_full Organometallics
_journal_page_first 3360
_journal_paper_doi 10.1021/om0201415
_journal_volume 21
_journal_year 2002
_chemical_formula_sum 'C27 H36 O2 Zr'
_chemical_formula_weight 483.78
_chemical_name_systematic
; 
 ? 
;
_space_group_IT_number 14
_symmetry_cell_setting monoclinic
_symmetry_space_group_name_Hall '-P 2ybc'
_symmetry_space_group_name_H-M 'P 1 21/c 1'
_atom_sites_solution_hydrogens geom
_atom_sites_solution_primary direct
_atom_sites_solution_secondary difmap
_audit_creation_method SHELXL
_cell_angle_alpha 90.00
_cell_angle_beta 97.26(3)
_cell_angle_gamma 90.00
_cell_formula_units_Z 4
_cell_length_a 8.206(2)
_cell_length_b 16.480(3)
_cell_length_c 17.352(3)
_cell_measurement_reflns_used 5000
_cell_measurement_temperature 293(2)
_cell_measurement_theta_max 20
_cell_measurement_theta_min 4
_cell_volume 2327.8(8)
_computing_cell_refinement STOE-CELL
_computing_data_collection STOE-EXPOSE
_computing_data_reduction STOE-INTEGRATE
_computing_molecular_graphics XP
_computing_publication_material SHELXL-93
_computing_structure_refinement 'SHELXL-93 (Sheldrick, 1993)'
_computing_structure_solution 'SHELXS-86 (Sheldrick, 1990)'
_diffrn_ambient_temperature 293(2)
_diffrn_measurement_device STOE-IPDS
_diffrn_measurement_method 'laser scanned imaging plate'
_diffrn_radiation_monochromator graphite
_diffrn_radiation_source 'fine-focus sealed tube'
_diffrn_radiation_type MoK\a
_diffrn_radiation_wavelength 0.71073
_diffrn_reflns_av_R_equivalents 0.0191
_diffrn_reflns_av_sigmaI/netI 0.0323
_diffrn_reflns_limit_h_max 7
_diffrn_reflns_limit_h_min -7
_diffrn_reflns_limit_k_max 16
_diffrn_reflns_limit_k_min -16
_diffrn_reflns_limit_l_max 17
_diffrn_reflns_limit_l_min 0
_diffrn_reflns_number 4683
_diffrn_reflns_theta_max 21.11
_diffrn_reflns_theta_min 1.71
_diffrn_standards_interval_time 360
_diffrn_standards_number 50-200
_exptl_absorpt_coefficient_mu 0.493
_exptl_absorpt_correction_type no
_exptl_crystal_colour yellow-orange
_exptl_crystal_density_diffrn 1.380
_exptl_crystal_description prism
_exptl_crystal_F_000 1016
_exptl_crystal_size_max 0.4
_exptl_crystal_size_mid 0.3
_exptl_crystal_size_min 0.2
_refine_diff_density_max 0.542
_refine_diff_density_min -0.408
_refine_diff_density_rms 0.056
_refine_ls_extinction_method none
_refine_ls_goodness_of_fit_all 1.070
_refine_ls_goodness_of_fit_obs 1.138
_refine_ls_matrix_type full
_refine_ls_number_parameters 267
_refine_ls_number_reflns 2411
_refine_ls_number_restraints 30
_refine_ls_restrained_S_all 1.174
_refine_ls_restrained_S_obs 1.130
_refine_ls_R_factor_all 0.0441
_refine_ls_R_factor_obs 0.0354
_refine_ls_shift/esd_max -0.001
_refine_ls_shift/esd_mean 0.000
_refine_ls_structure_factor_coef Fsqd
_refine_ls_weighting_details 'w=1/[\s^2^(Fo^2^)+(0.0575P)^2^+1.3312P] where P=(Fo^2^+2Fc^2^)/3''
_refine_ls_weighting_scheme calc
_refine_ls_wR_factor_all 0.1060
_refine_ls_wR_factor_obs 0.0930
_reflns_number_observed 2044
_reflns_number_total 2415
_reflns_observed_criterion >2sigma(I)
_cod_data_source_file om0201415.cif
_cod_data_source_block 898
_cod_depositor_comments
;
The following automatic conversions were performed:

'_refine_ls_weighting_scheme' value 'calc
w=1/[\s^2^(Fo^2^)+(0.0575P)^2^+1.3312P] where P=(Fo^2^+2Fc^2^)/3''
was changed to 'calc'. New tag '_refine_ls_weighting_details' was
created. The value of the new tag was set to
'w=1/[\s^2^(Fo^2^)+(0.0575P)^2^+1.3312P] where P=(Fo^2^+2Fc^2^)/3''.

Automatic conversion script
Id: cif_fix_values 3143 2015-03-26 13:38:13Z robertas 
;
_cod_original_sg_symbol_H-M P21/c
_cod_database_code 4076855

loop_
_symmetry_equiv_pos_as_xyz
'x, y, z'
'-x, y+1/2, -z+1/2'
'-x, -y, -z'
'x, -y-1/2, z-1/2'

loop_
_atom_site_aniso_label
_atom_site_aniso_U_11
_atom_site_aniso_U_22
_atom_site_aniso_U_33
_atom_site_aniso_U_23
_atom_site_aniso_U_13
_atom_site_aniso_U_12
C1 0.051(4) 0.041(3) 0.041(3) 0.004(2) 0.000(2) 0.001(2)
C2 0.042(3) 0.048(3) 0.050(3) 0.011(2) 0.002(2) 0.007(2)
C3 0.060(4) 0.032(3) 0.050(3) 0.006(2) 0.005(2) 0.010(2)
C4 0.052(3) 0.035(3) 0.045(3) 0.010(2) 0.009(2) -0.001(2)
C5 0.057(4) 0.035(3) 0.034(2) 0.005(2) 0.006(2) 0.004(2)
C6 0.074(4) 0.047(3) 0.053(3) 0.000(2) 0.022(3) 0.006(3)
C9 0.069(4) 0.041(3) 0.070(3) 0.008(3) 0.013(3) -0.011(3)
C10 0.054(4) 0.026(2) 0.052(3) 0.008(2) 0.016(2) -0.001(2)
C11 0.043(3) 0.026(2) 0.055(3) 0.002(2) 0.010(2) -0.005(2)
C12 0.056(4) 0.026(2) 0.051(3) -0.001(2) 0.009(2) -0.002(2)
C13 0.057(4) 0.031(3) 0.064(4) 0.006(2) 0.019(3) 0.007(2)
C14 0.050(4) 0.036(3) 0.059(3) 0.013(2) 0.003(2) 0.007(2)
C15 0.054(4) 0.051(3) 0.049(3) -0.002(2) 0.002(2) -0.013(2)
C16 0.061(4) 0.041(3) 0.042(3) -0.005(2) 0.004(2) -0.002(3)
C17 0.057(4) 0.045(3) 0.056(3) -0.007(2) 0.009(3) -0.001(2)
C18 0.081(4) 0.046(3) 0.089(4) -0.021(3) 0.012(3) 0.001(3)
C19 0.062(4) 0.056(3) 0.054(3) 0.002(2) -0.001(2) -0.010(3)
C20 0.079(4) 0.046(3) 0.055(3) -0.007(2) 0.009(3) -0.011(3)
C21 0.083(4) 0.047(3) 0.054(3) 0.009(2) 0.019(3) 0.003(3)
C24 0.049(4) 0.058(3) 0.080(4) 0.002(3) 0.011(3) -0.009(2)
C25 0.055(4) 0.056(3) 0.056(3) 0.000(2) 0.007(2) -0.001(3)
C26 0.072(5) 0.063(4) 0.140(6) -0.029(4) -0.028(4) 0.000(3)
C27 0.146(7) 0.079(4) 0.068(4) 0.004(3) 0.043(4) 0.014(4)
O1 0.072(3) 0.039(2) 0.082(2) -0.011(2) 0.029(2) -0.003(2)
O2 0.056(2) 0.038(2) 0.054(2) -0.0005(14) 0.012(2) -0.004(2)
Zr 0.0392(3) 0.0316(3) 0.0408(3) 0.0013(2) 0.0050(2) -0.0007(2)

loop_
_atom_site_label
_atom_site_type_symbol
_atom_site_fract_x
_atom_site_fract_y
_atom_site_fract_z
_atom_site_U_iso_or_equiv
_atom_site_thermal_displace_type
_atom_site_occupancy
_atom_site_calc_flag
_atom_site_refinement_flags
_atom_site_disorder_group
C7A C 0.2302(7) -0.0970(4) 0.8860(7) 0.057(3) Uiso 0.50 d PD 1
H7A1 H 0.1799(7) -0.0797(4) 0.8351(7) 0.069 Uiso 0.50 calc PR 1
H7A2 H 0.1606(7) -0.0799(4) 0.9243(7) 0.069 Uiso 0.50 calc PR 1
C8A C 0.2523(13) -0.1891(4) 0.8882(5) 0.057(3) Uiso 0.50 d PD 1
H8A1 H 0.1448(13) -0.2144(4) 0.8844(5) 0.068 Uiso 0.50 calc PR 1
H8A2 H 0.3120(13) -0.2042(4) 0.9380(5) 0.068 Uiso 0.50 calc PR 1
C7B C 0.2764(13) -0.1245(6) 0.9211(6) 0.071(3) Uiso 0.50 d PD 2
H7B1 H 0.3289(13) -0.1612(6) 0.9604(6) 0.085 Uiso 0.50 calc PR 2
H7B2 H 0.1876(13) -0.0976(6) 0.9430(6) 0.085 Uiso 0.50 calc PR 2
C8B C 0.2025(9) -0.1750(6) 0.8514(7) 0.073(3) Uiso 0.50 d PD 2
H8B1 H 0.1197(9) -0.2117(6) 0.8664(7) 0.088 Uiso 0.50 calc PR 2
H8B2 H 0.1516(9) -0.1399(6) 0.8104(7) 0.088 Uiso 0.50 calc PR 2
C22A C 0.8726(7) 0.0884(8) 0.5657(6) 0.086(4) Uiso 0.50 d PD 1
H22A H 0.8785(7) 0.1468(8) 0.5718(6) 0.103 Uiso 0.50 calc PR 1
H22B H 0.9174(7) 0.0737(8) 0.5185(6) 0.103 Uiso 0.50 calc PR 1
C23A C 0.9667(15) 0.0460(8) 0.6359(3) 0.080(4) Uiso 0.50 d PD 1
H23A H 1.0811(15) 0.0616(8) 0.6379(3) 0.096 Uiso 0.50 calc PR 1
H23B H 0.9611(15) -0.0118(8) 0.6257(3) 0.096 Uiso 0.50 calc PR 1
C22B C 0.8801(7) 0.0427(7) 0.5765(6) 0.057(3) Uiso 0.50 d PD 2
H22C H 0.8966(7) -0.0147(7) 0.5870(6) 0.068 Uiso 0.50 calc PR 2
H22D H 0.9257(7) 0.0547(7) 0.5289(6) 0.068 Uiso 0.50 calc PR 2
C23B C 0.9777(14) 0.0902(7) 0.6425(3) 0.072(4) Uiso 0.50 d PD 2
H23C H 1.0945(14) 0.0802(7) 0.6436(3) 0.086 Uiso 0.50 calc PR 2
H23D H 0.9576(14) 0.1479(7) 0.6362(3) 0.086 Uiso 0.50 calc PR 2
C1 C 0.6918(6) -0.0762(3) 0.8563(2) 0.0445(12) Uani 1 d . .
C2 C 0.7640(6) -0.1378(3) 0.8132(3) 0.0470(12) Uani 1 d . .
H2 H 0.8710(6) -0.1379(3) 0.8008(3) 0.056 Uiso 1 calc R .
C3 C 0.6444(6) -0.1982(3) 0.7928(3) 0.0475(12) Uani 1 d . .
H3 H 0.6593(6) -0.2454(3) 0.7651(3) 0.057 Uiso 1 calc R .
C4 C 0.4985(6) -0.1745(3) 0.8216(2) 0.0438(12) Uani 1 d . .
C5 C 0.5280(6) -0.0998(3) 0.8604(2) 0.0421(12) Uani 1 d . .
C6 C 0.4018(6) -0.0603(3) 0.9044(3) 0.0566(14) Uani 1 d D .
H6A H 0.3964(6) -0.0029(3) 0.8920(3) 0.068 Uiso 1 calc R 1
H6B H 0.4371(6) -0.0655(3) 0.9597(3) 0.068 Uiso 1 calc R 1
C9 C 0.3437(6) -0.2227(3) 0.8236(3) 0.0597(14) Uani 1 d D .
H9A H 0.3703(6) -0.2794(3) 0.8333(3) 0.072 Uiso 1 calc R 1
H9B H 0.2750(6) -0.2186(3) 0.7740(3) 0.072 Uiso 1 calc R 1
C10 C 0.6311(6) 0.0597(2) 0.6400(3) 0.0433(12) Uani 1 d . .
C11 C 0.7350(6) 0.0594(2) 0.7122(3) 0.0411(11) Uani 1 d . .
C12 C 0.6327(6) 0.0699(2) 0.7723(3) 0.0443(12) Uani 1 d . .
C13 C 0.4694(6) 0.0720(2) 0.7362(3) 0.0498(13) Uani 1 d . .
H13 H 0.3767(6) 0.0764(2) 0.7617(3) 0.060 Uiso 1 calc R .
C14 C 0.4687(6) 0.0665(2) 0.6553(3) 0.0484(13) Uani 1 d . .
H14 H 0.3760(6) 0.0672(2) 0.6184(3) 0.058 Uiso 1 calc R .
C15 C 0.4089(6) -0.1827(3) 0.6360(3) 0.0514(13) Uani 1 d . .
H15 H 0.3874(6) -0.2306(3) 0.6667(3) 0.062 Uiso 1 calc R .
C16 C 0.5629(7) -0.1809(3) 0.6144(3) 0.0483(12) Uani 1 d . .
C17 C 0.7902(6) -0.2594(3) 0.5691(3) 0.0524(13) Uani 1 d . .
C18 C 0.8055(7) -0.3508(3) 0.5577(3) 0.072(2) Uani 1 d . .
H18A H 0.7158(7) -0.3695(3) 0.5212(3) 0.108 Uiso 1 calc R .
H18B H 0.8029(7) -0.3779(3) 0.6065(3) 0.108 Uiso 1 calc R .
H18C H 0.9075(7) -0.3625(3) 0.5383(3) 0.108 Uiso 1 calc R .
C19 C 0.7766(7) -0.0009(3) 0.8899(3) 0.0581(13) Uani 1 d . .
H19A H 0.8891(7) -0.0007(3) 0.8781(3) 0.070 Uiso 1 calc R .
H19B H 0.7795(7) -0.0017(3) 0.9459(3) 0.070 Uiso 1 calc R .
C20 C 0.6907(7) 0.0762(3) 0.8578(3) 0.0599(14) Uani 1 d . .
H20A H 0.5973(7) 0.0869(3) 0.8854(3) 0.072 Uiso 1 calc R .
H20B H 0.7660(7) 0.1216(3) 0.8669(3) 0.072 Uiso 1 calc R .
C21 C 0.6956(6) 0.0590(3) 0.5627(3) 0.0603(15) Uani 1 d D .
H21A H 0.6257(6) 0.0931(3) 0.5269(3) 0.072 Uiso 1 calc R 1
H21B H 0.6885(6) 0.0041(3) 0.5423(3) 0.072 Uiso 1 calc R 1
C24 C 0.9175(6) 0.0594(3) 0.7169(3) 0.0622(14) Uani 1 d D .
H24A H 0.9629(6) 0.0166(3) 0.7515(3) 0.075 Uiso 1 calc R 1
H24B H 0.9608(6) 0.1108(3) 0.7376(3) 0.075 Uiso 1 calc R 1
C25 C 0.3173(6) -0.1101(3) 0.6546(3) 0.0554(13) Uani 1 d . .
H25A H 0.2344(6) -0.1198(3) 0.6888(3) 0.066 Uiso 1 calc R .
H25B H 0.2751(6) -0.0773(3) 0.6101(3) 0.066 Uiso 1 calc R .
C26 C 0.9287(8) -0.2289(4) 0.6258(4) 0.095(2) Uani 1 d . .
H26A H 0.9325(8) -0.2589(4) 0.6734(4) 0.143 Uiso 1 calc R .
H26B H 0.9123(8) -0.1724(4) 0.6359(4) 0.143 Uiso 1 calc R .
H26C H 1.0304(8) -0.2358(4) 0.6046(4) 0.143 Uiso 1 calc R .
C27 C 0.7731(9) -0.2160(4) 0.4915(3) 0.095(2) Uani 1 d . .
H27A H 0.6822(9) -0.2385(4) 0.4580(3) 0.143 Uiso 1 calc R .
H27B H 0.8721(9) -0.2227(4) 0.4681(3) 0.143 Uiso 1 calc R .
H27C H 0.7540(9) -0.1593(4) 0.4993(3) 0.143 Uiso 1 calc R .
O1 O 0.6362(4) -0.2533(2) 0.6023(2) 0.0626(10) Uani 1 d . .
O2 O 0.6507(4) -0.1131(2) 0.6136(2) 0.0486(8) Uani 1 d . .
Zr Zr 0.56362(5) -0.07041(2) 0.71531(2) 0.0372(2) Uani 1 d . .

loop_
_atom_type_symbol
_atom_type_description
_atom_type_scat_dispersion_real
_atom_type_scat_dispersion_imag
_atom_type_scat_source
C C 0.0033 0.0016 'International Tables Vol C Tables 4.2.6.8 and 6.1.1.4'
H H 0.0000 0.0000 'International Tables Vol C Tables 4.2.6.8 and 6.1.1.4'
O O 0.0106 0.0060 'International Tables Vol C Tables 4.2.6.8 and 6.1.1.4'
Zr Zr -2.9673 0.5597 'International Tables Vol C Tables 4.2.6.8 and 6.1.1.4'

loop_
_geom_angle_atom_site_label_1
_geom_angle_atom_site_label_2
_geom_angle_atom_site_label_3
_geom_angle
C6 C7A C8A 106.5(6)
C7A C8A C9 114.2(6)
C8B C7B C6 115.8(7)
C9 C8B C7B 106.8(7)
C21 C22A C23A 105.4(8)
C22A C23A C24 120.2(8)
C23B C22B C21 116.4(7)
C24 C23B C22B 105.6(7)
C5 C1 C2 106.9(4)
C5 C1 C19 127.4(4)
C2 C1 C19 125.8(5)
C5 C1 Zr 77.2(3)
C2 C1 Zr 70.9(2)
C19 C1 Zr 117.3(3)
C3 C2 C1 108.1(4)
C3 C2 Zr 76.3(3)
C1 C2 Zr 76.0(3)
C4 C3 C2 108.1(4)
C4 C3 Zr 77.4(2)
C2 C3 Zr 71.0(2)
C5 C4 C3 108.0(4)
C5 C4 C9 123.1(4)
C3 C4 C9 128.3(4)
C5 C4 Zr 74.2(2)
C3 C4 Zr 71.0(2)
C9 C4 Zr 127.6(3)
C4 C5 C1 108.9(4)
C4 C5 C6 122.1(4)
C1 C5 C6 128.7(4)
C4 C5 Zr 74.6(2)
C1 C5 Zr 71.1(2)
C6 C5 Zr 125.0(3)
C5 C6 C7A 113.4(5)
C5 C6 C7B 108.6(5)
C4 C9 C8B 114.3(5)
C4 C9 C8A 108.6(5)
C14 C10 C11 108.2(4)
C14 C10 C21 128.5(5)
C11 C10 C21 123.1(5)
C14 C10 Zr 72.7(2)
C11 C10 Zr 72.4(2)
C21 C10 Zr 124.2(3)
C10 C11 C12 107.4(4)
C10 C11 C24 122.3(4)
C12 C11 C24 129.7(4)
C10 C11 Zr 75.7(2)
C12 C11 Zr 73.2(2)
C24 C11 Zr 123.3(3)
C13 C12 C11 107.0(4)
C13 C12 C20 127.1(4)
C11 C12 C20 125.9(5)
C13 C12 Zr 72.4(2)
C11 C12 Zr 74.3(2)
C20 C12 Zr 118.2(3)
C14 C13 C12 109.1(4)
C14 C13 Zr 76.0(2)
C12 C13 Zr 75.4(2)
C10 C14 C13 108.1(4)
C10 C14 Zr 76.0(2)
C13 C14 Zr 71.9(2)
C16 C15 C25 124.1(4)
C16 C15 Zr 73.5(3)
C25 C15 Zr 61.6(2)
O2 C16 C15 122.9(4)
O2 C16 O1 118.9(5)
C15 C16 O1 117.8(4)
O2 C16 Zr 56.5(2)
C15 C16 Zr 75.3(3)
O1 C16 Zr 140.8(3)
O1 C17 C26 110.0(4)
O1 C17 C27 109.3(4)
C26 C17 C27 113.8(5)
O1 C17 C18 102.1(4)
C26 C17 C18 110.4(4)
C27 C17 C18 110.5(4)
C1 C19 C20 112.1(4)
C12 C20 C19 112.1(4)
C10 C21 C22A 114.1(6)
C10 C21 C22B 108.4(5)
C11 C24 C23B 112.6(6)
C11 C24 C23A 109.3(6)
C15 C25 Zr 83.4(3)
C16 O1 C17 122.9(4)
C16 O2 Zr 91.7(3)
O2 Zr C25 83.7(2)
O2 Zr C2 99.16(14)
C25 Zr C2 132.0(2)
O2 Zr C13 125.15(14)
C25 Zr C13 93.7(2)
C2 Zr C13 120.7(2)
O2 Zr C16 31.80(14)
C25 Zr C16 62.9(2)
C2 Zr C16 95.5(2)
C13 Zr C16 143.1(2)
O2 Zr C1 130.67(14)
C25 Zr C1 132.6(2)
C2 Zr C1 33.19(15)
C13 Zr C1 89.6(2)
C16 Zr C1 127.24(14)
O2 Zr C3 94.20(13)
C25 Zr C3 99.5(2)
C2 Zr C3 32.67(15)
C13 Zr C3 139.7(2)
C16 Zr C3 75.32(15)
C1 Zr C3 53.90(14)
O2 Zr C15 60.24(14)
C25 Zr C15 35.0(2)
C2 Zr C15 106.7(2)
C13 Zr C15 128.0(2)
C16 Zr C15 31.2(2)
C1 Zr C15 127.64(15)
C3 Zr C15 76.3(2)
O2 Zr C12 123.03(13)
C25 Zr C12 125.9(2)
C2 Zr C12 92.6(2)
C13 Zr C12 32.2(2)
C16 Zr C12 154.6(2)
C1 Zr C12 67.39(14)
C3 Zr C12 121.1(2)
C15 Zr C12 159.9(2)
O2 Zr C14 94.07(14)
C25 Zr C14 81.8(2)
C2 Zr C14 144.6(2)
C13 Zr C14 32.1(2)
C16 Zr C14 112.27(15)
C1 Zr C14 119.45(15)
C3 Zr C14 171.7(2)
C15 Zr C14 108.3(2)
C12 Zr C14 53.2(2)
O2 Zr C11 90.91(13)
C25 Zr C11 133.9(2)
C2 Zr C11 94.0(2)
C13 Zr C11 53.3(2)
C16 Zr C11 122.7(2)
C1 Zr C11 83.67(14)
C3 Zr C11 126.5(2)
C15 Zr C11 146.30(15)
C12 Zr C11 32.46(15)
C14 Zr C11 52.9(2)
O2 Zr C10 74.84(13)
C25 Zr C10 103.8(2)
C2 Zr C10 123.3(2)
C13 Zr C10 52.58(15)
C16 Zr C10 103.17(15)
C1 Zr C10 115.17(15)
C3 Zr C10 152.8(2)
C15 Zr C10 116.73(15)
C12 Zr C10 52.97(14)
C14 Zr C10 31.31(15)
C11 Zr C10 31.95(15)

loop_
_geom_bond_atom_site_label_1
_geom_bond_atom_site_label_2
_geom_bond_distance
C7A C6 1.529(4)
C7A C8A 1.529(4)
C8A C9 1.529(4)
C7B C8B 1.529(4)
C7B C6 1.529(4)
C8B C9 1.529(4)
C22A C21 1.526(5)
C22A C23A 1.526(5)
C23A C24 1.527(5)
C22B C23B 1.527(5)
C22B C21 1.527(5)
C23B C24 1.526(5)
C1 C5 1.410(7)
C1 C2 1.433(6)
C1 C19 1.503(6)
C1 Zr 2.539(4)
C2 C3 1.411(7)
C2 Zr 2.473(4)
C3 C4 1.410(6)
C3 Zr 2.540(4)
C4 C5 1.408(6)
C4 C9 1.503(6)
C4 Zr 2.622(4)
C5 C6 1.510(7)
C5 Zr 2.616(4)
C10 C14 1.396(7)
C10 C11 1.424(7)
C10 C21 1.503(7)
C10 Zr 2.607(4)
C11 C12 1.429(6)
C11 C24 1.490(7)
C11 Zr 2.564(4)
C12 C13 1.406(7)
C12 C20 1.504(7)
C12 Zr 2.550(4)
C13 C14 1.406(7)
C13 Zr 2.512(4)
C14 Zr 2.565(4)
C15 C16 1.362(7)
C15 C25 1.471(7)
C15 Zr 2.548(4)
C16 O2 1.331(5)
C16 O1 1.364(6)
C16 Zr 2.525(4)
C17 O1 1.457(6)
C17 C26 1.494(7)
C17 C27 1.515(7)
C17 C18 1.527(6)
C19 C20 1.524(7)
C25 Zr 2.255(5)
O2 Zr 2.107(3)
